data_1570885
loop_
_publ_author_name
'Liao, Qiuyan'
'Li, Aisen'
'Huang, Arui'
'Wang, Jiaqiang'
'Chang, Kai'
'Li, Hehua'
'Yao, Pengfei'
'Zhong, Cheng'
'Xie, Peidong'
'Wang, Jinfeng'
'Li, Zhen'
'Li, Qianqian'

_publ_section_title
;
 Controllable &#x3c0;-&#x3c0; coupling of intramolecular dimer models in
 aggregated states.
;
_journal_issue 12
_journal_name_full 'Chemical science'
_journal_page_first 4364
_journal_page_last 4373
_journal_paper_doi 10.1039/d3sc05533g
_journal_volume 15
_journal_year 2024
_chemical_formula_moiety 'C51 H46 O, C2 H5 Br1'
_chemical_formula_sum 'C53 H51 Br O'
_chemical_formula_weight 783.84
_space_group_crystal_system triclinic
_space_group_IT_number 2
_space_group_name_Hall '-P 1'
_space_group_name_H-M_alt 'P -1'
_atom_sites_solution_hydrogens geom
_atom_sites_solution_primary dual
_audit_creation_date 2023-11-15
_audit_creation_method
;
Olex2 1.5-ac5-024
(compiled 2022.04.12 svn.rca3783a0 for Rigaku Oxford Diffraction, GUI svn.r6498)
;
_audit_update_record
;
2023-11-15 deposited with the CCDC.	2024-02-01 downloaded from the CCDC.
;
_cell_angle_alpha 93.704(3)
_cell_angle_beta 113.887(4)
_cell_angle_gamma 108.240(4)
_cell_formula_units_Z 2
_cell_length_a 12.8123(5)
_cell_length_b 13.0931(5)
_cell_length_c 14.9329(5)
_cell_measurement_reflns_used 8465
_cell_measurement_temperature 273(2)
_cell_measurement_theta_max 72.3650
_cell_measurement_theta_min 3.2950
_cell_volume 2121.92(17)
_computing_cell_refinement 'CrysAlisPro 1.171.41.112a (Rigaku OD, 2021)'
_computing_data_collection 'CrysAlisPro 1.171.41.112a (Rigaku OD, 2021)'
_computing_data_reduction 'CrysAlisPro 1.171.41.112a (Rigaku OD, 2021)'
_computing_molecular_graphics 'Olex2 1.5-ac5-024 (Dolomanov et al., 2009)'
_computing_publication_material 'Olex2 1.5-ac5-024 (Dolomanov et al., 2009)'
_computing_structure_refinement 'SHELXL 2018/3 (Sheldrick, 2015)'
_computing_structure_solution 'SHELXT 2018/2 (Sheldrick, 2018)'
_diffrn_ambient_environment air
_diffrn_ambient_temperature 273(2)
_diffrn_detector 'Hybrid Pixel Array Detector'
_diffrn_detector_area_resol_mean 10.0000
_diffrn_detector_type 'HyPix-Arc 150'
_diffrn_measured_fraction_theta_full 0.990
_diffrn_measured_fraction_theta_max 0.990
_diffrn_measurement_details
;
List of Runs (angles in degrees, time in seconds):

  # Type    Start    End  Width  t~exp~   \w     \q     \k     \f   Frames
#--------------------------------------------------------------------------
  1  \w     57.00  89.00   0.50    0.50    --   62.87  15.00 -90.00   64
  2  \w     76.00 116.00   0.50    0.50    --   72.70  15.00-150.00   80
  3  \w     67.00 111.00   0.50    0.50    --   76.90  15.00 -90.00   88
  4  \w     79.00 121.00   0.50    0.50    --   76.90  15.00 -60.00   84
  5  \w     61.00 101.00   0.50    0.50    --   72.70  15.00   0.00   80
  6  \w   -105.00 -54.00   0.50    0.50    --  -63.75 -15.00  30.00  102
  7  \w   -103.00 -58.00   0.50    0.50    --  -63.75 -15.00 -30.00   90
  8  \w   -103.00 -59.00   0.50    0.50    --  -63.75 -15.00 -90.00   88
  9  \w   -119.00 -88.00   0.50    0.50    --  -76.53 -15.00 -30.00   62
 10  \w   -114.00 -74.00   0.50    0.50    --  -81.41 -15.00   0.00   80
 11  \w    -96.00 -70.00   0.50    0.50    --  -76.53 -15.00  30.00   52
 12  \w   -125.00 -86.00   0.50    0.50    --  -81.41 -15.00  90.00   78
 13  \w   -113.00 -77.00   0.50    0.50    --  -81.41 -15.00 120.00   72
 14  \w    -82.00 -32.00   0.50    0.50    --  -63.75 125.00  30.00  100
 15  \w    -70.00 -29.00   0.50    0.50    --  -63.75 125.00 150.00   82
 16  \w    -97.00 -38.00   0.50    0.50    --  -76.53 125.00 120.00  118
 17  \w   -102.00 -76.00   0.50    0.50    --  -81.41 125.00 120.00   52
 18  \w    -97.00 -34.00   0.50    0.50    --  -76.53 125.00  60.00  126
 19  \w   -102.00 -48.00   0.50    0.50    --  -81.41 125.00   0.00  108
 20  \w   -102.00 -74.00   0.50    0.50    --  -81.41 125.00  30.00   56
 21  \w   -102.00 -54.00   0.50    0.50    --  -81.41 125.00  90.00   96
 22  \w    -99.00 -42.00   0.50    0.50    --  -81.41 125.00 -60.00  114
 23  \w   -102.00 -76.00   0.50    0.50    --  -81.41 125.00 -30.00   52
 24  \w   -102.00 -45.00   0.50    0.50    --  -81.41 125.00 -90.00  114
 25  \w    -68.00 -43.00   0.50    0.50    --  -81.41 125.00  30.00   50
 26  \w   -102.00 -76.00   0.50    0.50    --  -81.41 125.00-120.00   52
 27  \w    -64.00 -22.00   0.50    0.50    --  -63.75 125.00-150.00   84
 28  \w    -82.00 -39.00   0.50    0.50    --  -81.41 125.00-150.00   86
 29  \w   -102.00 -50.00   0.50    0.50    --  -81.41 125.00-180.00  104
 30  \w     37.00  98.00   0.50    0.50    --   76.90-125.00 -30.00  122
 31  \w     31.00  68.00   0.50    0.50    --   72.70-125.00  30.00   74
 32  \w     47.00  98.00   0.50    0.50    --   76.90-125.00  60.00  102
 33  \w     55.00  97.00   0.50    0.50    --   76.90-125.00-120.00   84
 34  \w     22.00  63.00   0.50    0.50    --   62.87-125.00-180.00   82
;
_diffrn_measurement_device 'four-circle diffractometer'
_diffrn_measurement_device_type 'ROD, Synergy Custom system, HyPix-Arc 150'
_diffrn_measurement_method '\w scans'
_diffrn_orient_matrix_type 'CrysAlisPro convention (1999,Acta A55,543-557)'
_diffrn_orient_matrix_UB_11 0.0326678000
_diffrn_orient_matrix_UB_12 0.1000385000
_diffrn_orient_matrix_UB_13 -0.0461702000
_diffrn_orient_matrix_UB_21 0.0575698000
_diffrn_orient_matrix_UB_22 -0.0570716000
_diffrn_orient_matrix_UB_23 -0.0498136000
_diffrn_orient_matrix_UB_31 -0.1252371000
_diffrn_orient_matrix_UB_32 -0.0535378000
_diffrn_orient_matrix_UB_33 -0.0936327000
_diffrn_radiation_monochromator mirror
_diffrn_radiation_probe x-ray
_diffrn_radiation_type 'Cu K\a'
_diffrn_radiation_wavelength 1.54184
_diffrn_reflns_av_R_equivalents 0.0310
_diffrn_reflns_av_unetI/netI 0.0349
_diffrn_reflns_Laue_measured_fraction_full 0.990
_diffrn_reflns_Laue_measured_fraction_max 0.990
_diffrn_reflns_limit_h_max 15
_diffrn_reflns_limit_h_min -15
_diffrn_reflns_limit_k_max 15
_diffrn_reflns_limit_k_min -15
_diffrn_reflns_limit_l_max 17
_diffrn_reflns_limit_l_min -17
_diffrn_reflns_number 24328
_diffrn_reflns_point_group_measured_fraction_full 0.990
_diffrn_reflns_point_group_measured_fraction_max 0.990
_diffrn_reflns_theta_full 66.600
_diffrn_reflns_theta_max 66.600
_diffrn_reflns_theta_min 3.318
_diffrn_source 'Rotating-anode X-ray tube'
_diffrn_source_type 'Rigaku (Cu) X-ray Source'
_exptl_absorpt_coefficient_mu 1.593
_exptl_absorpt_correction_T_max 1.00000
_exptl_absorpt_correction_T_min 0.78674
_exptl_absorpt_correction_type multi-scan
_exptl_absorpt_process_details
;
CrysAlisPro 1.171.41.112a (Rigaku Oxford Diffraction, 2021)
Empirical absorption correction using spherical harmonics,
implemented in SCALE3 ABSPACK scaling algorithm.
;
_exptl_crystal_colour 'clear light colourless'
_exptl_crystal_colour_lustre clear
_exptl_crystal_colour_modifier light
_exptl_crystal_colour_primary colourless
_exptl_crystal_density_diffrn 1.227
_exptl_crystal_description prism
_exptl_crystal_F_000 824
_exptl_crystal_size_max 0.15
_exptl_crystal_size_mid 0.12
_exptl_crystal_size_min 0.1
_refine_diff_density_max 0.776
_refine_diff_density_min -0.802
_refine_diff_density_rms 0.062
_refine_ls_extinction_method none
_refine_ls_goodness_of_fit_ref 1.055
_refine_ls_hydrogen_treatment constr
_refine_ls_matrix_type full
_refine_ls_number_parameters 534
_refine_ls_number_reflns 7420
_refine_ls_number_restraints 43
_refine_ls_restrained_S_all 1.082
_refine_ls_R_factor_all 0.1320
_refine_ls_R_factor_gt 0.0998
_refine_ls_shift/su_max 0.001
_refine_ls_shift/su_mean 0.000
_refine_ls_structure_factor_coef Fsqd
_refine_ls_weighting_details 'w=1/[\s^2^(Fo^2^)+(0.1470P)^2^+2.1766P] where P=(Fo^2^+2Fc^2^)/3'
_refine_ls_weighting_scheme calc
_refine_ls_wR_factor_gt 0.2730
_refine_ls_wR_factor_ref 0.2954
_reflns_Friedel_coverage 0.000
_reflns_number_gt 5231
_reflns_number_total 7420
_reflns_threshold_expression 'I > 2\s(I)'
_cod_data_source_file d3sc05533g4.cif
_cod_data_source_block 20221124-etbr_auto
_cod_depositor_comments 'Adding full bibliography for 1570870--1570891.cif.'
_cod_original_cell_volume 2121.91(16)
_cod_database_code 1570885
_shelx_shelxl_version_number 2018/3
_chemical_oxdiff_formula CHOBr
_shelx_space_group_comment
;
The symmetry employed for this shelxl refinement is uniquely defined
by the following loop, which should always be used as a source of
symmetry information in preference to the above space-group names.
They are only intended as comments.
;
_shelx_estimated_absorpt_t_max 0.857
_shelx_estimated_absorpt_t_min 0.796
_olex2_refinement_description
;
1. Fixed Uiso
 At 1.2 times of:
  All C(H) groups, All C(H,H) groups
 At 1.5 times of:
  All C(H,H,H) groups
2. Restrained distances
 C15-C1
 1.54 with sigma of 0.01
 C1-Br1
 1.94 with sigma of 0.01
 C1A-C15A
 1.54 with sigma of 0.01
 Br1A-C1A
 1.94 with sigma of 0.01
 Br1-C15 \\sim Br1A-C15A
 with sigma of 0.04
 Br1-C1 \\sim Br1A-C1A
 with sigma of 0.02
 C15-C1 \\sim C15A-C1A
 with sigma of 0.02
3. Uiso/Uaniso restraints and constraints
Uanis(C15A) \\sim Ueq, Uanis(C1A) \\sim Ueq, Uanis(C1) \\sim Ueq, Uanis(C15)
\\sim Ueq, Uanis(Br1A) \\sim Ueq, Uanis(Br1) \\sim Ueq: with sigma of 0.01 and
sigma for terminal atoms of 0.02
4. Others
 Sof(C15A)=Sof(H15D)=Sof(H15E)=Sof(H15F)=Sof(C1A)=Sof(H1AA)=Sof(H1AB)=
 Sof(Br1A)=1-FVAR(1)
 Sof(Br1)=Sof(C15)=Sof(H15A)=Sof(H15B)=Sof(H15C)=Sof(C1)=Sof(H1A)=Sof(H1B)=
 FVAR(1)
5.a Secondary CH2 refined with riding coordinates:
 C1(H1A,H1B), C1A(H1AA,H1AB)
5.b Aromatic/amide H refined with riding coordinates:
 C10(H10), C12(H12), C6(H6), C4(H4), C18(H18), C40(H40), C23(H23), C43(H43),
 C26(H26), C37(H37), C32(H32), C21(H21), C19(H19), C20(H20), C41(H41), C42(H42),
  C29(H29), C35(H35), C28(H28), C27(H27), C34(H34), C33(H33)
5.c Idealised Me refined as rotating group:
 C53(H53A,H53B,H53C), C52(H52A,H52B,H52C), C45(H45A,H45B,H45C), C49(H49A,H49B,
 H49C), C46(H46A,H46B,H46C), C50(H50A,H50B,H50C), C47(H47A,H47B,H47C), C51(H51A,
 H51B,H51C), C15(H15A,H15B,H15C), C15A(H15D,H15E,H15F)
;
_olex2_submission_special_instructions 'No special instructions were received'
_oxdiff_exptl_absorpt_empirical_details
;
Empirical correction (ABSPACK) includes:
- Absorption correction using spherical harmonics
- Frame scaling
;
_oxdiff_exptl_absorpt_empirical_full_max 2.723
_oxdiff_exptl_absorpt_empirical_full_min 0.506

loop_
_space_group_symop_operation_xyz
'x, y, z'
'-x, -y, -z'

loop_
_atom_site_label
_atom_site_type_symbol
_atom_site_fract_x
_atom_site_fract_y
_atom_site_fract_z
_atom_site_U_iso_or_equiv
_atom_site_adp_type
_atom_site_occupancy
_atom_site_site_symmetry_order
_atom_site_calc_flag
_atom_site_refinement_flags_posn
_atom_site_refinement_flags_adp
_atom_site_refinement_flags_occupancy
_atom_site_disorder_assembly
_atom_site_disorder_group
O15 O 0.7672(2) 0.50304(18) 0.74799(19) 0.0498(6) Uani 1 1 d . . . . .
C7 C 0.8485(3) 0.4384(3) 0.6438(2) 0.0395(7) Uani 1 1 d . . . . .
C9 C 0.9316(3) 0.6375(3) 0.7274(2) 0.0396(7) Uani 1 1 d . . . . .
C2 C 0.7686(3) 0.4204(3) 0.6866(2) 0.0405(8) Uani 1 1 d . . . . .
C14 C 0.8482(3) 0.6092(3) 0.7665(2) 0.0409(8) Uani 1 1 d . . . . .
C16 C 0.5936(3) 0.2947(3) 0.7147(3) 0.0446(8) Uani 1 1 d . . . . .
C3 C 0.6831(3) 0.3157(3) 0.6712(3) 0.0436(8) Uani 1 1 d . . . . .
C13 C 0.8399(3) 0.6879(3) 0.8285(3) 0.0424(8) Uani 1 1 d . . . . .
C10 C 1.0077(3) 0.7484(3) 0.7513(2) 0.0428(8) Uani 1 1 d . . . . .
H10 H 1.063715 0.768543 0.724901 0.051 Uiso 1 1 calc R U . . .
C12 C 0.9183(3) 0.7972(3) 0.8504(3) 0.0457(8) Uani 1 1 d . . . . .
H12 H 0.913447 0.850058 0.891618 0.055 Uiso 1 1 calc R U . . .
C11 C 1.0035(3) 0.8299(3) 0.8125(3) 0.0447(8) Uani 1 1 d . . . . .
C8 C 0.9412(3) 0.5529(3) 0.6590(2) 0.0401(8) Uani 1 1 d . . . . .
C30 C 0.7507(3) 0.6569(3) 0.8721(3) 0.0444(8) Uani 1 1 d . . . . .
C6 C 0.8412(3) 0.3479(3) 0.5840(2) 0.0423(8) Uani 1 1 d . . . . .
H6 H 0.894556 0.359204 0.554831 0.051 Uiso 1 1 calc R U . . .
C39 C 0.7931(4) 0.6628(3) 0.9755(3) 0.0484(9) Uani 1 1 d . . . . .
C31 C 0.6232(3) 0.6268(3) 0.8087(3) 0.0497(9) Uani 1 1 d . . . . .
C25 C 0.6336(3) 0.2968(3) 0.8180(3) 0.0489(9) Uani 1 1 d . . . . .
C17 C 0.4679(3) 0.2663(3) 0.6501(3) 0.0469(8) Uani 1 1 d . . . . .
C5 C 0.7578(3) 0.2410(3) 0.5654(3) 0.0431(8) Uani 1 1 d . . . . .
C4 C 0.6793(3) 0.2276(3) 0.6105(3) 0.0461(8) Uani 1 1 d . . . . .
H4 H 0.622509 0.157553 0.599645 0.055 Uiso 1 1 calc R U . . .
C53 C 0.9119(4) 0.5842(3) 0.5558(3) 0.0521(9) Uani 1 1 d . . . . .
H53A H 0.918750 0.531764 0.512543 0.078 Uiso 1 1 calc R U . . .
H53B H 0.968953 0.656484 0.564557 0.078 Uiso 1 1 calc R U . . .
H53C H 0.829702 0.583581 0.526142 0.078 Uiso 1 1 calc R U . . .
C44 C 0.7549(4) 0.1458(3) 0.4979(3) 0.0528(9) Uani 1 1 d . . . . .
C24 C 0.5439(4) 0.2632(3) 0.8554(3) 0.0543(10) Uani 1 1 d . . . . .
C52 C 1.0718(3) 0.5525(3) 0.7061(3) 0.0522(9) Uani 1 1 d . . . . .
H52A H 1.090073 0.533950 0.770526 0.078 Uiso 1 1 calc R U . . .
H52B H 1.129474 0.624217 0.714211 0.078 Uiso 1 1 calc R U . . .
H52C H 1.077661 0.498979 0.663182 0.078 Uiso 1 1 calc R U . . .
C22 C 0.3798(4) 0.2343(3) 0.6893(3) 0.0535(9) Uani 1 1 d . . . . .
C36 C 0.5393(4) 0.6045(3) 0.8518(3) 0.0591(10) Uani 1 1 d . . . . .
C38 C 0.7073(4) 0.6393(3) 1.0169(3) 0.0562(10) Uani 1 1 d . . . . .
C48 C 1.0904(4) 0.9513(3) 0.8361(3) 0.0539(9) Uani 1 1 d . . . . .
C18 C 0.4212(4) 0.2668(3) 0.5452(3) 0.0566(10) Uani 1 1 d . . . . .
H18 H 0.475991 0.288045 0.517678 0.068 Uiso 1 1 calc R U . . .
C40 C 0.9204(4) 0.6915(3) 1.0435(3) 0.0582(10) Uani 1 1 d . . . . .
H40 H 0.977944 0.705666 1.018452 0.070 Uiso 1 1 calc R U . . .
C23 C 0.4206(4) 0.2322(3) 0.7904(3) 0.0592(10) Uani 1 1 d . . . . .
H23 H 0.363085 0.209298 0.815159 0.071 Uiso 1 1 calc R U . . .
C43 C 0.7529(5) 0.6477(4) 1.1237(4) 0.0701(13) Uani 1 1 d . . . . .
H43 H 0.697960 0.633053 1.151384 0.084 Uiso 1 1 calc R U . . .
C26 C 0.7595(4) 0.3281(4) 0.8879(3) 0.0622(11) Uani 1 1 d . . . . .
H26 H 0.819161 0.349878 0.865315 0.075 Uiso 1 1 calc R U . . .
C37 C 0.5834(4) 0.6113(3) 0.9548(3) 0.0629(11) Uani 1 1 d . . . . .
H37 H 0.528428 0.596707 0.982392 0.075 Uiso 1 1 calc R U . . .
C32 C 0.5735(4) 0.6191(4) 0.7026(3) 0.0627(11) Uani 1 1 d . . . . .
H32 H 0.626220 0.632163 0.672835 0.075 Uiso 1 1 calc R U . . .
C21 C 0.2524(4) 0.2044(4) 0.6230(4) 0.0656(11) Uani 1 1 d . . . . .
H21 H 0.195135 0.183734 0.648164 0.079 Uiso 1 1 calc R U . . .
C19 C 0.2984(4) 0.2370(4) 0.4847(4) 0.0709(12) Uani 1 1 d . . . . .
H19 H 0.270683 0.237440 0.416751 0.085 Uiso 1 1 calc R U . . .
C20 C 0.2133(4) 0.2054(4) 0.5245(4) 0.0722(12) Uani 1 1 d . . . . .
H20 H 0.129754 0.185212 0.482729 0.087 Uiso 1 1 calc R U . . .
C41 C 0.9588(5) 0.6985(4) 1.1438(3) 0.0707(12) Uani 1 1 d . . . . .
H41 H 1.041985 0.717981 1.186277 0.085 Uiso 1 1 calc R U . . .
C42 C 0.8733(6) 0.6763(4) 1.1838(4) 0.0741(13) Uani 1 1 d . . . . .
H42 H 0.900717 0.681545 1.252505 0.089 Uiso 1 1 calc R U . . .
C29 C 0.5849(5) 0.2602(4) 0.9594(3) 0.0706(12) Uani 1 1 d . . . . .
H29 H 0.527359 0.236846 0.984010 0.085 Uiso 1 1 calc R U . . .
C35 C 0.4113(4) 0.5787(4) 0.7877(4) 0.0772(14) Uani 1 1 d . . . . .
H35 H 0.356310 0.565682 0.815322 0.093 Uiso 1 1 calc R U . . .
C28 C 0.7061(5) 0.2910(5) 1.0225(4) 0.0842(15) Uani 1 1 d . . . . .
H28 H 0.730810 0.288149 1.089728 0.101 Uiso 1 1 calc R U . . .
C27 C 0.7950(5) 0.3271(5) 0.9870(3) 0.0797(14) Uani 1 1 d . . . . .
H27 H 0.878105 0.350322 1.031311 0.096 Uiso 1 1 calc R U . . .
C34 C 0.3692(5) 0.5729(5) 0.6876(5) 0.0939(17) Uani 1 1 d . . . . .
H34 H 0.285847 0.555548 0.647313 0.113 Uiso 1 1 calc R U . . .
C45 C 0.7377(6) 0.1746(4) 0.3958(4) 0.0908(17) Uani 1 1 d . . . . .
H45A H 0.660333 0.183540 0.363454 0.136 Uiso 1 1 calc R U . . .
H45B H 0.738807 0.116218 0.354264 0.136 Uiso 1 1 calc R U . . .
H45C H 0.803173 0.241985 0.405953 0.136 Uiso 1 1 calc R U . . .
C49 C 1.2223(4) 0.9578(4) 0.8665(5) 0.0912(17) Uani 1 1 d . . . . .
H49A H 1.247280 0.923502 0.922349 0.137 Uiso 1 1 calc R U . . .
H49B H 1.276467 1.033662 0.885371 0.137 Uiso 1 1 calc R U . . .
H49C H 1.225631 0.920329 0.810918 0.137 Uiso 1 1 calc R U . . .
C46 C 0.6496(6) 0.0397(4) 0.4769(5) 0.0981(19) Uani 1 1 d . . . . .
H46A H 0.657844 0.018186 0.538937 0.147 Uiso 1 1 calc R U . . .
H46B H 0.650769 -0.016987 0.433640 0.147 Uiso 1 1 calc R U . . .
H46C H 0.573294 0.050475 0.444832 0.147 Uiso 1 1 calc R U . . .
C50 C 1.0927(5) 1.0225(4) 0.9210(4) 0.0905(17) Uani 1 1 d . . . . .
H50A H 1.122731 0.995896 0.981141 0.136 Uiso 1 1 calc R U . . .
H50B H 1.011016 1.019659 0.904263 0.136 Uiso 1 1 calc R U . . .
H50C H 1.145737 1.097239 0.931453 0.136 Uiso 1 1 calc R U . . .
C33 C 0.4514(5) 0.5932(5) 0.6441(4) 0.0854(15) Uani 1 1 d . . . . .
H33 H 0.421876 0.588718 0.575343 0.102 Uiso 1 1 calc R U . . .
C47 C 0.8772(5) 0.1314(5) 0.5449(5) 0.108(2) Uani 1 1 d . . . . .
H47A H 0.941650 0.197978 0.551726 0.163 Uiso 1 1 calc R U . . .
H47B H 0.875264 0.071523 0.502776 0.163 Uiso 1 1 calc R U . . .
H47C H 0.892212 0.115558 0.609853 0.163 Uiso 1 1 calc R U . . .
C51 C 1.0496(7) 0.9951(4) 0.7411(4) 0.117(2) Uani 1 1 d . . . . .
H51A H 1.102827 1.070378 0.754228 0.175 Uiso 1 1 calc R U . . .
H51B H 0.966689 0.991016 0.719933 0.175 Uiso 1 1 calc R U . . .
H51C H 1.053440 0.951497 0.689147 0.175 Uiso 1 1 calc R U . . .
Br1 Br 0.7030(3) 0.9797(4) 0.7667(2) 0.252(2) Uani 0.621(7) 1 d D U P A 1
C15 C 0.5267(9) 0.9111(10) 0.8632(7) 0.074(3) Uani 0.621(7) 1 d D U P A 1
H15A H 0.473663 0.847369 0.809297 0.111 Uiso 0.621(7) 1 calc R U P A 1
H15B H 0.478381 0.936824 0.887394 0.111 Uiso 0.621(7) 1 calc R U P A 1
H15C H 0.585166 0.892035 0.916774 0.111 Uiso 0.621(7) 1 calc R U P A 1
C1 C 0.5954(10) 1.0029(9) 0.8249(8) 0.147(5) Uani 0.621(7) 1 d D U P A 1
H1A H 0.645564 1.066462 0.880696 0.176 Uiso 0.621(7) 1 calc R U P A 1
H1B H 0.533771 1.023533 0.774496 0.176 Uiso 0.621(7) 1 calc R U P A 1
C15A C 0.5032(14) 0.9451(13) 0.8703(12) 0.060(4) Uani 0.379(7) 1 d D U P A 2
H15D H 0.416851 0.901135 0.837922 0.090 Uiso 0.379(7) 1 calc R U P A 2
H15E H 0.517185 1.012816 0.847564 0.090 Uiso 0.379(7) 1 calc R U P A 2
H15F H 0.531816 0.961125 0.941686 0.090 Uiso 0.379(7) 1 calc R U P A 2
C1A C 0.5724(14) 0.8823(11) 0.8445(11) 0.085(5) Uani 0.379(7) 1 d D U P A 2
H1AA H 0.513714 0.812740 0.798331 0.103 Uiso 0.379(7) 1 calc R U P A 2
H1AB H 0.624874 0.865946 0.905205 0.103 Uiso 0.379(7) 1 calc R U P A 2
Br1A Br 0.6729(19) 0.962(2) 0.7843(16) 0.744(19) Uani 0.379(7) 1 d D U P A 2

loop_
_atom_site_aniso_label
_atom_site_aniso_U_11
_atom_site_aniso_U_22
_atom_site_aniso_U_33
_atom_site_aniso_U_23
_atom_site_aniso_U_13
_atom_site_aniso_U_12
O15 0.0565(15) 0.0338(12) 0.0688(15) 0.0016(10) 0.0457(13) 0.0070(11)
C7 0.0394(18) 0.0360(17) 0.0448(17) 0.0066(13) 0.0227(15) 0.0114(14)
C9 0.0405(18) 0.0362(17) 0.0449(17) 0.0069(13) 0.0246(15) 0.0108(14)
C2 0.0455(19) 0.0325(16) 0.0488(18) 0.0035(13) 0.0287(16) 0.0121(14)
C14 0.0437(19) 0.0318(16) 0.0488(18) 0.0035(13) 0.0275(16) 0.0081(14)
C16 0.049(2) 0.0329(16) 0.059(2) 0.0058(14) 0.0353(18) 0.0103(15)
C3 0.046(2) 0.0363(17) 0.0538(19) 0.0066(14) 0.0322(17) 0.0091(15)
C13 0.046(2) 0.0367(17) 0.0510(19) 0.0055(14) 0.0306(16) 0.0127(15)
C10 0.0442(19) 0.0362(17) 0.0498(19) 0.0052(14) 0.0289(16) 0.0072(14)
C12 0.054(2) 0.0369(18) 0.0517(19) 0.0043(14) 0.0303(17) 0.0150(16)
C11 0.047(2) 0.0379(18) 0.0499(19) 0.0057(14) 0.0270(16) 0.0101(15)
C8 0.0418(19) 0.0370(17) 0.0491(18) 0.0069(14) 0.0312(16) 0.0099(14)
C30 0.053(2) 0.0338(17) 0.057(2) 0.0048(14) 0.0367(18) 0.0151(15)
C6 0.046(2) 0.0391(17) 0.0515(19) 0.0087(14) 0.0329(17) 0.0131(15)
C39 0.066(2) 0.0356(17) 0.061(2) 0.0105(15) 0.043(2) 0.0216(17)
C31 0.052(2) 0.0401(18) 0.062(2) 0.0046(16) 0.0364(19) 0.0100(16)
C25 0.055(2) 0.0421(19) 0.057(2) 0.0054(15) 0.0354(19) 0.0147(16)
C17 0.050(2) 0.0338(17) 0.062(2) 0.0084(15) 0.0337(19) 0.0117(15)
C5 0.046(2) 0.0347(17) 0.0510(19) 0.0046(14) 0.0277(16) 0.0115(15)
C4 0.050(2) 0.0319(16) 0.058(2) 0.0040(14) 0.0321(18) 0.0072(15)
C53 0.065(2) 0.0423(19) 0.053(2) 0.0081(15) 0.0359(19) 0.0127(17)
C44 0.060(2) 0.0409(19) 0.061(2) -0.0017(16) 0.0347(19) 0.0143(17)
C24 0.062(3) 0.050(2) 0.064(2) 0.0106(17) 0.042(2) 0.0184(18)
C52 0.042(2) 0.045(2) 0.068(2) 0.0006(17) 0.0293(18) 0.0112(16)
C22 0.051(2) 0.0413(19) 0.077(3) 0.0118(17) 0.040(2) 0.0130(16)
C36 0.059(3) 0.050(2) 0.083(3) 0.0111(19) 0.050(2) 0.0146(18)
C38 0.081(3) 0.044(2) 0.071(2) 0.0168(17) 0.055(2) 0.029(2)
C48 0.059(2) 0.0378(19) 0.063(2) 0.0060(16) 0.0336(19) 0.0074(17)
C18 0.057(3) 0.053(2) 0.064(2) 0.0174(18) 0.033(2) 0.0166(18)
C40 0.067(3) 0.057(2) 0.063(2) 0.0116(18) 0.037(2) 0.028(2)
C23 0.062(3) 0.057(2) 0.078(3) 0.020(2) 0.052(2) 0.0194(19)
C43 0.106(4) 0.066(3) 0.073(3) 0.026(2) 0.066(3) 0.040(3)
C26 0.057(3) 0.074(3) 0.058(2) 0.0070(19) 0.031(2) 0.022(2)
C37 0.074(3) 0.059(2) 0.085(3) 0.019(2) 0.064(3) 0.023(2)
C32 0.054(3) 0.069(3) 0.064(3) 0.009(2) 0.031(2) 0.016(2)
C21 0.049(2) 0.065(3) 0.087(3) 0.015(2) 0.037(2) 0.018(2)
C19 0.065(3) 0.072(3) 0.069(3) 0.020(2) 0.024(2) 0.024(2)
C20 0.051(3) 0.072(3) 0.092(3) 0.017(2) 0.028(2) 0.025(2)
C41 0.086(3) 0.074(3) 0.060(3) 0.014(2) 0.031(2) 0.042(3)
C42 0.117(4) 0.070(3) 0.063(3) 0.026(2) 0.052(3) 0.050(3)
C29 0.082(3) 0.083(3) 0.064(3) 0.019(2) 0.050(3) 0.028(3)
C35 0.053(3) 0.083(3) 0.101(4) 0.012(3) 0.049(3) 0.014(2)
C28 0.095(4) 0.111(4) 0.057(3) 0.015(3) 0.043(3) 0.040(3)
C27 0.069(3) 0.106(4) 0.059(3) 0.006(2) 0.028(2) 0.030(3)
C34 0.054(3) 0.118(5) 0.098(4) 0.006(3) 0.037(3) 0.017(3)
C45 0.127(5) 0.070(3) 0.074(3) -0.003(2) 0.060(3) 0.019(3)
C49 0.067(3) 0.059(3) 0.129(5) -0.005(3) 0.048(3) 0.000(2)
C46 0.132(5) 0.046(3) 0.129(4) -0.011(3) 0.095(4) 0.007(3)
C50 0.108(4) 0.042(2) 0.115(4) -0.012(2) 0.070(4) -0.002(2)
C33 0.062(3) 0.108(4) 0.074(3) 0.011(3) 0.029(3) 0.020(3)
C47 0.100(4) 0.094(4) 0.125(5) -0.014(3) 0.027(4) 0.066(4)
C51 0.148(6) 0.054(3) 0.098(4) 0.035(3) 0.031(4) 0.002(3)
Br1 0.247(3) 0.423(5) 0.230(3) 0.204(3) 0.147(2) 0.225(3)
C15 0.063(7) 0.096(8) 0.045(5) 0.003(5) 0.006(4) 0.035(5)
C1 0.172(9) 0.113(7) 0.111(7) -0.006(5) 0.001(6) 0.088(7)
C15A 0.044(7) 0.088(9) 0.050(6) -0.016(6) 0.008(5) 0.051(6)
C1A 0.087(8) 0.058(6) 0.070(7) -0.002(5) -0.008(6) 0.035(6)
Br1A 0.73(2) 0.76(3) 0.73(3) 0.154(17) 0.240(17) 0.380(18)

loop_
_atom_type_symbol
_atom_type_description
_atom_type_scat_dispersion_real
_atom_type_scat_dispersion_imag
_atom_type_scat_source
C C 0.0181 0.0091 'International Tables Vol C Tables 4.2.6.8 and 6.1.1.4'
H H 0.0000 0.0000 'International Tables Vol C Tables 4.2.6.8 and 6.1.1.4'
Br Br -0.6763 1.2805 'International Tables Vol C Tables 4.2.6.8 and 6.1.1.4'
O O 0.0492 0.0322 'International Tables Vol C Tables 4.2.6.8 and 6.1.1.4'

loop_
_geom_angle_atom_site_label_1
_geom_angle_atom_site_label_2
_geom_angle_atom_site_label_3
_geom_angle
_geom_angle_site_symmetry_1
_geom_angle_site_symmetry_3
_geom_angle_publ_flag
C14 O15 C2 118.6(2) . . ?
C2 C7 C8 122.3(3) . . ?
C2 C7 C6 117.7(3) . . ?
C6 C7 C8 120.0(3) . . ?
C14 C9 C10 117.6(3) . . ?
C14 C9 C8 122.4(3) . . ?
C10 C9 C8 120.0(3) . . ?
O15 C2 C3 114.7(3) . . ?
C7 C2 O15 123.3(3) . . ?
C7 C2 C3 121.9(3) . . ?
O15 C14 C9 123.4(3) . . ?
O15 C14 C13 114.9(3) . . ?
C9 C14 C13 121.7(3) . . ?
C25 C16 C3 120.4(3) . . ?
C17 C16 C3 119.1(3) . . ?
C17 C16 C25 120.4(3) . . ?
C2 C3 C16 122.9(3) . . ?
C2 C3 C4 118.2(3) . . ?
C4 C3 C16 118.9(3) . . ?
C14 C13 C30 121.7(3) . . ?
C12 C13 C14 118.3(3) . . ?
C12 C13 C30 120.0(3) . . ?
C11 C10 C9 123.1(3) . . ?
C11 C12 C13 122.1(3) . . ?
C10 C11 C12 117.1(3) . . ?
C10 C11 C48 120.5(3) . . ?
C12 C11 C48 122.4(3) . . ?
C7 C8 C53 108.8(3) . . ?
C7 C8 C52 109.9(3) . . ?
C9 C8 C7 110.0(2) . . ?
C9 C8 C53 109.0(3) . . ?
C9 C8 C52 109.5(3) . . ?
C52 C8 C53 109.7(3) . . ?
C39 C30 C13 120.3(3) . . ?
C39 C30 C31 120.2(3) . . ?
C31 C30 C13 119.5(3) . . ?
C7 C6 C5 123.4(3) . . ?
C30 C39 C38 119.6(4) . . ?
C30 C39 C40 123.0(3) . . ?
C38 C39 C40 117.4(3) . . ?
C30 C31 C36 119.2(3) . . ?
C30 C31 C32 123.2(3) . . ?
C32 C31 C36 117.6(4) . . ?
C16 C25 C24 119.2(3) . . ?
C16 C25 C26 123.3(3) . . ?
C26 C25 C24 117.5(3) . . ?
C16 C17 C22 119.5(3) . . ?
C16 C17 C18 123.4(3) . . ?
C18 C17 C22 117.1(3) . . ?
C6 C5 C44 120.2(3) . . ?
C4 C5 C6 116.5(3) . . ?
C4 C5 C44 123.3(3) . . ?
C5 C4 C3 122.4(3) . . ?
C5 C44 C45 109.4(3) . . ?
C46 C44 C5 112.4(3) . . ?
C46 C44 C45 106.9(4) . . ?
C46 C44 C47 111.3(4) . . ?
C47 C44 C5 109.5(3) . . ?
C47 C44 C45 107.2(4) . . ?
C23 C24 C25 119.6(4) . . ?
C23 C24 C29 121.5(4) . . ?
C29 C24 C25 118.8(4) . . ?
C23 C22 C17 119.2(4) . . ?
C23 C22 C21 121.7(4) . . ?
C21 C22 C17 119.1(4) . . ?
C31 C36 C35 118.8(4) . . ?
C37 C36 C31 119.7(4) . . ?
C37 C36 C35 121.5(4) . . ?
C39 C38 C43 118.8(4) . . ?
C37 C38 C39 119.9(4) . . ?
C37 C38 C43 121.3(4) . . ?
C49 C48 C11 110.0(3) . . ?
C50 C48 C11 112.5(3) . . ?
C50 C48 C49 107.5(4) . . ?
C50 C48 C51 110.6(4) . . ?
C51 C48 C11 108.3(3) . . ?
C51 C48 C49 107.8(5) . . ?
C19 C18 C17 121.7(4) . . ?
C41 C40 C39 121.5(4) . . ?
C24 C23 C22 122.0(3) . . ?
C42 C43 C38 121.1(4) . . ?
C27 C26 C25 121.9(4) . . ?
C38 C37 C36 121.4(3) . . ?
C33 C32 C31 122.0(4) . . ?
C20 C21 C22 121.4(4) . . ?
C18 C19 C20 120.4(4) . . ?
C21 C20 C19 120.4(4) . . ?
C40 C41 C42 120.5(5) . . ?
C43 C42 C41 120.7(4) . . ?
C28 C29 C24 121.0(4) . . ?
C34 C35 C36 121.1(4) . . ?
C29 C28 C27 120.5(4) . . ?
C26 C27 C28 120.2(5) . . ?
C35 C34 C33 120.4(5) . . ?
C32 C33 C34 120.1(5) . . ?
C15 C1 Br1 121.4(8) . . ?
C15A C1A Br1A 113.3(12) . . ?

loop_
_geom_bond_atom_site_label_1
_geom_bond_atom_site_label_2
_geom_bond_distance
_geom_bond_site_symmetry_2
_geom_bond_publ_flag
O15 C2 1.382(4) . ?
O15 C14 1.379(4) . ?
C7 C2 1.381(4) . ?
C7 C8 1.528(4) . ?
C7 C6 1.391(4) . ?
C9 C14 1.381(4) . ?
C9 C10 1.397(4) . ?
C9 C8 1.524(4) . ?
C2 C3 1.397(4) . ?
C14 C13 1.398(4) . ?
C16 C3 1.495(4) . ?
C16 C25 1.410(5) . ?
C16 C17 1.409(5) . ?
C3 C4 1.397(4) . ?
C13 C12 1.392(5) . ?
C13 C30 1.497(4) . ?
C10 C11 1.388(5) . ?
C12 C11 1.391(5) . ?
C11 C48 1.547(5) . ?
C8 C53 1.547(5) . ?
C8 C52 1.532(5) . ?
C30 C39 1.401(5) . ?
C30 C31 1.420(5) . ?
C6 C5 1.397(5) . ?
C39 C38 1.431(5) . ?
C39 C40 1.435(6) . ?
C31 C36 1.430(5) . ?
C31 C32 1.430(6) . ?
C25 C24 1.436(5) . ?
C25 C26 1.423(6) . ?
C17 C22 1.437(5) . ?
C17 C18 1.434(5) . ?
C5 C4 1.395(5) . ?
C5 C44 1.533(4) . ?
C44 C45 1.540(6) . ?
C44 C46 1.508(6) . ?
C44 C47 1.514(6) . ?
C24 C23 1.382(6) . ?
C24 C29 1.430(6) . ?
C22 C23 1.389(6) . ?
C22 C21 1.428(6) . ?
C36 C37 1.392(6) . ?
C36 C35 1.435(6) . ?
C38 C43 1.443(6) . ?
C38 C37 1.383(6) . ?
C48 C49 1.533(6) . ?
C48 C50 1.509(6) . ?
C48 C51 1.518(6) . ?
C18 C19 1.365(6) . ?
C40 C41 1.360(6) . ?
C43 C42 1.341(7) . ?
C26 C27 1.363(6) . ?
C32 C33 1.359(6) . ?
C21 C20 1.351(6) . ?
C19 C20 1.410(6) . ?
C41 C42 1.413(7) . ?
C29 C28 1.355(7) . ?
C35 C34 1.356(7) . ?
C28 C27 1.409(7) . ?
C34 C33 1.416(7) . ?
Br1 C1 1.987(8) . ?
C15 C1 1.543(8) . ?
C15A C1A 1.518(8) . ?
C1A Br1A 1.944(9) . ?
